data_2009806
loop_
_publ_author_name
'Rodier, N.'
'Cense, J.-M.'
'Babingui, J.-F.'
'Courant, J.'
'Le Baut, G.'

_publ_section_title
;
 Structure du <i>N</i>-ph\'enyltroloxamide et du
 <i>N</i>-ph\'enyltroloxthioamide, inhibiteurs de leucotri\`enes
;
_journal_issue 6
_journal_name_full 'Acta Crystallographica Section C'
_journal_page_first 960
_journal_page_last 963
_journal_paper_doi 10.1107/S0108270193010352
_journal_volume 50
_journal_year 1994
_chemical_formula_sum 'C20 H23 N O2 S'
_chemical_formula_weight 341.48
_space_group_IT_number 2
_space_group_name_Hall '-P 1'
_space_group_name_H-M_alt 'P -1'
_symmetry_cell_setting triclinic
_symmetry_space_group_name_Hall '-P 1'
_symmetry_space_group_name_H-M 'P -1'
_atom_type_scat_source IntTabIV
_cell_angle_alpha 93.21(2)
_cell_angle_beta 116.01(2)
_cell_angle_gamma 106.54(2)
_cell_formula_units_Z 2
_cell_length_a 8.304(2)
_cell_length_b 8.836(2)
_cell_length_c 14.248(3)
_cell_measurement_reflns_used 25
_cell_measurement_temperature 292
_cell_measurement_theta_max 14.84
_cell_measurement_theta_min 7.38
_cell_volume 880.6(4)
_diffrn_measurement_device 'Enraf-Nonius CAD-4'
_diffrn_measurement_method \q/2\q
_diffrn_radiation_type MoK\a
_diffrn_radiation_wavelength 0.7107
_diffrn_reflns_limit_h_max 9
_diffrn_reflns_limit_h_min -10
_diffrn_reflns_limit_k_max 10
_diffrn_reflns_limit_k_min 0
_diffrn_reflns_limit_l_max 15
_diffrn_reflns_limit_l_min -17
_diffrn_reflns_number 3445
_diffrn_reflns_theta_max 26
_diffrn_standards_interval_time 120
_diffrn_standards_number 3
_exptl_absorpt_coefficient_mu 0.186
_exptl_absorpt_correction_type none
_exptl_crystal_colour 'Jaune tr\`es p\^ale'
_exptl_crystal_density_diffrn 1.288
_exptl_crystal_description 'tronc de pyramide'
_exptl_crystal_size_max 0.32
_exptl_crystal_size_mid 0.26
_exptl_crystal_size_min 0.17
_refine_diff_density_max 0.24(4)
_refine_diff_density_min -0.15(4)
_refine_ls_extinction_method 'non appliqu\'ee'
_refine_ls_goodness_of_fit_obs 1.65
_refine_ls_hydrogen_treatment refxyz
_refine_ls_number_parameters 286
_refine_ls_number_reflns 2310
_refine_ls_R_factor_obs 0.040
_refine_ls_shift/esd_max 0.02
_refine_ls_structure_factor_coef F
_refine_ls_weighting_details 'w = 1/\s^2^(F)'
_refine_ls_weighting_scheme calc
_refine_ls_wR_factor_obs 0.051
_reflns_number_observed 2310
_reflns_number_total 3445
_reflns_observed_criterion I>=3\s(I)
_cod_data_source_file pa1071.cif
_cod_data_source_block structure_2_of_2
_cod_depositor_comments
;
The following automatic conversions were performed:

'_refine_ls_weighting_scheme' value 'w = 1/\s^2^(F)' was changed to
'calc'. New tag '_refine_ls_weighting_details' was created. The value
of the new tag was set to 'w = 1/\s^2^(F)'.

Automatic conversion script
Id: cif_fix_values 3143 2015-03-26 13:38:13Z robertas 
;
_cod_original_cell_volume 881.0(10)
_cod_original_formula_sum 'C20 H23 N1 O2 S1'
_cod_database_code 2009806

loop_
_space_group_symop_id
_space_group_symop_operation_xyz
1 x,y,z
2 -x,-y,-z

loop_
_atom_site_label
_atom_site_fract_x
_atom_site_fract_y
_atom_site_fract_z
O(1) .3052(2) .6528(2) .22910(10)
C(2) .3618(3) .5249(2) .2766(2)
C(3) .2457(3) .3667(3) .1959(2)
C(4) .2661(3) .3718(2) .0948(2)
C(5) .2654(2) .5291(2) .0595(2)
C(6) .2474(2) .5477(2) -.0417(2)
C(7) .2493(3) .6951(3) -.0697(2)
C(8) .2630(3) .8254(2) -.0028(2)
C(9) .2815(3) .8075(2) .0978(2)
C(10) .2843(2) .6600(2) .12660(10)
C(11) .5799(3) .5671(2) .32050(10)
N(12) .6692(2) .7227(2) .32950(10)
C(13) .8628(3) .8157(3) .3647(2)
C(14) .8921(4) .9573(3) .3281(2)
C(15) 1.0764(4) 1.0581(4) .3587(2)
C(16) 1.2284(4) 1.0180(4) .4262(2)
C(17) 1.1988(3) .8791(4) .4632(3)
C(18) 1.0157(3) .7753(3) .4336(2)
S(19) .67834(8) .42670(7) .35522(5)
C(20) .3203(3) .5242(3) .3710(2)
C(21) .2205(3) .4068(3) -.1186(2)
O(22) .2314(2) .7236(2) -.16810(10)
C(23) .2539(3) .9792(3) -.0409(2)
C(24) .2983(3) .9431(3) .1736(2)
H(3) .115(3) .351(3) .182(2)
H('3) .281(4) .277(3) .229(2)
H(4) .156(3) .282(3) .036(2)
H('4) .382(3) .342(3) .105(2)
H(12) .585(3) .781(3) .303(2)
H(14) .775(4) .995(4) .280(2)
H(15) 1.078(5) 1.149(4) .332(3)
H(16) 1.355(5) 1.098(5) .449(3)
H(17) 1.311(4) .850(4) .513(3)
H(18) 1.005(4) .678(4) .461(2)
H(20) .355(4) .437(4) .408(2)
H('20) .396(4) .636(4) .425(2)
H("20) .190(4) .506(4) .345(2)
H(21) .307(4) .360(3) -.089(2)
H('21) .250(4) .443(4) -.173(2)
H("21) .099(4) .336(3) -.156(2)
H(22) .239(4) .659(4) -.201(2)
H(23) .146(4) 1.000(4) -.056(2)
H('23) .299(4) 1.000(4) -.090(2)
H("23) .358(4) 1.075(4) .010(2)
H(24) .298(4) .918(4) .229(2)
H('24) .216(4) .998(4) .144(2)
H("24) .406(4) 1.036(4) .192(2)

loop_
_geom_angle_atom_site_label_1
_geom_angle_atom_site_label_2
_geom_angle_atom_site_label_3
_geom_angle
_geom_angle_publ_flag
C(2) O(1) C(10) 118.1(2) yes
O(1) C(2) C(3) 109.60(10) yes
O(1) C(2) C(11) 109.5(2) yes
O(1) C(2) C(20) 104.7(2) yes
C(3) C(2) C(11) 112.9(2) yes
C(3) C(2) C(20) 111.5(2) yes
C(11) C(2) C(20) 108.40(10) yes
C(2) C(3) C(4) 112.3(2) yes
C(3) C(4) C(5) 112.2(2) yes
C(4) C(5) C(6) 121.2(2) yes
C(4) C(5) C(10) 120.6(2) yes
C(6) C(5) C(10) 118.3(2) yes
C(5) C(6) C(7) 118.7(2) yes
C(5) C(6) C(21) 120.0(2) yes
C(7) C(6) C(21) 121.2(2) yes
C(6) C(7) C(8) 122.7(2) yes
C(6) C(7) O(22) 122.5(2) yes
C(8) C(7) O(22) 114.8(2) yes
C(7) C(8) C(9) 118.7(2) yes
C(7) C(8) C(23) 119.8(2) yes
C(9) C(8) C(23) 121.5(2) yes
C(8) C(9) C(10) 118.3(2) yes
C(8) C(9) C(24) 121.3(2) yes
C(10) C(9) C(24) 120.4(2) yes
O(1) C(10) C(5) 122.1(2) yes
O(1) C(10) C(9) 114.7(2) yes
C(5) C(10) C(9) 123.2(2) yes
C(2) C(11) N(12) 112.5(2) yes
C(2) C(11) S(19) 120.30(10) yes
N(12) C(11) S(19) 127.1(2) yes
C(11) N(12) C(13) 133.0(2) yes
N(12) C(13) C(14) 115.2(2) yes
N(12) C(13) C(18) 124.2(2) yes
C(14) C(13) C(18) 120.6(2) yes
C(13) C(14) C(15) 119.8(3) yes
C(14) C(15) C(16) 119.8(3) yes
C(15) C(16) C(17) 120.1(3) yes
C(16) C(17) C(18) 121.4(3) yes
C(13) C(18) C(17) 118.3(3) yes

loop_
_geom_bond_atom_site_label_1
_geom_bond_atom_site_label_2
_geom_bond_distance
_geom_bond_publ_flag
O(1) C(2) 1.436(3) yes
O(1) C(10) 1.401(3) yes
C(2) C(3) 1.513(3) yes
C(2) C(11) 1.552(3) yes
C(2) C(20) 1.528(4) yes
C(3) C(4) 1.523(4) yes
C(4) C(5) 1.505(3) yes
C(5) C(6) 1.408(3) yes
C(5) C(10) 1.385(3) yes
C(6) C(7) 1.381(3) yes
C(6) C(21) 1.508(3) yes
C(7) C(8) 1.398(3) yes
C(7) O(22) 1.389(3) yes
C(8) C(9) 1.396(3) yes
C(8) C(23) 1.501(3) yes
C(9) C(10) 1.392(3) yes
C(9) C(24) 1.500(4) yes
C(11) N(12) 1.331(3) yes
C(11) S(19) 1.656(2) yes
N(12) C(13) 1.417(2) yes
C(13) C(14) 1.381(4) yes
C(13) C(18) 1.381(3) yes
C(14) C(15) 1.386(4) yes
C(15) C(16) 1.369(4) yes
C(16) C(17) 1.363(5) yes
C(17) C(18) 1.389(3) yes
C(3) H(3) 0.98(3) no
C(3) H('3) 0.99(3) no
C(4) H(4) 1.00(2) no
C(4) H('4) 1.02(3) no
N(12) H(12) 0.94(3) no
C(14) H(14) 1.07(3) no
C(15) H(15) 0.91(4) no
C(16) H(16) 0.98(3) no
C(17) H(17) 1.01(4) no
C(18) H(18) 0.96(3) no
C(20) H(20) 1.00(3) no
C(20) H('20) 1.05(3) no
C(20) H("20) 0.93(3) no
C(21) H(21) 0.89(3) no
C(21) H('21) 0.95(3) no
C(21) H("21) 0.91(2) no
O(22) H(22) 0.75(3) no
C(23) H(23) 0.90(4) no
C(23) H('23) 0.92(4) no
C(23) H("23) 0.98(2) no
C(24) H(24) 0.83(3) no
C(24) H('24) 0.92(3) no
C(24) H("24) 0.95(3) no
